data_2211923
loop_
_publ_author_name
'Ghulam Qadeer'
'Nasim Hasan Rama'
'Wai-Yeung Wong'

_publ_section_title
;
 <i>N</i>-Benzyl-4,5-dimethoxy-2-nitrobenzamide
;
_journal_coeditor_code RZ2095
_journal_issue 1
_journal_name_full 'Acta Crystallographica Section E'
_journal_page_first o335
_journal_page_last o336
_journal_paper_doi 10.1107/S1600536806053463
_journal_volume 63
_journal_year 2007
_chemical_formula_iupac 'C16 H16 N2 O5'
_chemical_formula_moiety 'C16 H16 N2 O5'
_chemical_formula_sum 'C16 H16 N2 O5'
_chemical_formula_weight 316.31
_chemical_melting_point 188
_chemical_name_systematic
;
N-Benzyl-4,5-dimethoxy-2-nitrobenzamide
;
_space_group_IT_number 61
_symmetry_cell_setting orthorhombic
_symmetry_space_group_name_Hall '-P 2ac 2ab'
_symmetry_space_group_name_H-M 'P b c a'
_atom_sites_solution_hydrogens geom
_atom_sites_solution_primary direct
_atom_sites_solution_secondary difmap
_cell_angle_alpha 90.00
_cell_angle_beta 90.00
_cell_angle_gamma 90.00
_cell_formula_units_Z 8
_cell_length_a 14.915(2)
_cell_length_b 8.4187(14)
_cell_length_c 25.277(4)
_cell_measurement_reflns_used 1212
_cell_measurement_temperature 293(2)
_cell_measurement_theta_max 24.78
_cell_measurement_theta_min 3.50
_cell_volume 3173.9(8)
_computing_cell_refinement 'SAINT (Bruker, 2000)'
_computing_data_collection 'SMART (Bruker, 2000)'
_computing_data_reduction SAINT
_computing_molecular_graphics 'SHELXTL (Sheldrick, 1997b)'
_computing_publication_material
;
SHELXTL, PARST (Nardelli, 1995) and PLATON (Spek, 2003).
;
_computing_structure_refinement 'SHELXL97 (Sheldrick, 1997a)'
_computing_structure_solution 'SHELXS97 (Sheldrick, 1997a)'
_diffrn_ambient_temperature 293(2)
_diffrn_measured_fraction_theta_full 0.999
_diffrn_measured_fraction_theta_max 0.999
_diffrn_measurement_device_type 'Bruker SMART CCD'
_diffrn_measurement_method '\w and \f'
_diffrn_radiation_monochromator graphite
_diffrn_radiation_source 'fine-focus sealed tube'
_diffrn_radiation_type MoK\a
_diffrn_radiation_wavelength 0.71073
_diffrn_reflns_av_R_equivalents 0.0969
_diffrn_reflns_av_sigmaI/netI 0.0762
_diffrn_reflns_limit_h_max 17
_diffrn_reflns_limit_h_min -14
_diffrn_reflns_limit_k_max 9
_diffrn_reflns_limit_k_min -9
_diffrn_reflns_limit_l_max 30
_diffrn_reflns_limit_l_min -29
_diffrn_reflns_number 14158
_diffrn_reflns_theta_full 25.00
_diffrn_reflns_theta_max 25.00
_diffrn_reflns_theta_min 2.11
_diffrn_standards_number 0
_exptl_absorpt_coefficient_mu 0.100
_exptl_absorpt_correction_T_max 0.993
_exptl_absorpt_correction_T_min 0.970
_exptl_absorpt_correction_type multi-scan
_exptl_absorpt_process_details '(SADABS; Bruker, 2000)'
_exptl_crystal_colour 'pale yellow'
_exptl_crystal_density_diffrn 1.324
_exptl_crystal_density_method 'not measured'
_exptl_crystal_description plate
_exptl_crystal_F_000 1328
_exptl_crystal_size_max 0.26
_exptl_crystal_size_mid 0.22
_exptl_crystal_size_min 0.10
_refine_diff_density_max 0.220
_refine_diff_density_min -0.181
_refine_ls_extinction_method none
_refine_ls_goodness_of_fit_ref 0.996
_refine_ls_hydrogen_treatment mixed
_refine_ls_matrix_type full
_refine_ls_number_parameters 212
_refine_ls_number_reflns 2785
_refine_ls_number_restraints 0
_refine_ls_restrained_S_all 0.996
_refine_ls_R_factor_all 0.1362
_refine_ls_R_factor_gt 0.0664
_refine_ls_shift/su_max 0.000
_refine_ls_shift/su_mean 0.000
_refine_ls_structure_factor_coef Fsqd
_refine_ls_weighting_details 'calc w=1/[\s^2^(Fo^2^)+(0.0975P)^2^] where P=(Fo^2^+2Fc^2^)/3'
_refine_ls_weighting_scheme calc
_refine_ls_wR_factor_gt 0.1526
_refine_ls_wR_factor_ref 0.1829
_reflns_number_gt 1457
_reflns_number_total 2785
_reflns_threshold_expression I>2\s(I)
_cod_data_source_file rz2095.cif
_cod_data_source_block I
_cod_database_code 2211923
_cod_database_fobs_code 2211923

loop_
_symmetry_equiv_pos_as_xyz
'x, y, z'
'-x+1/2, -y, z+1/2'
'-x, y+1/2, -z+1/2'
'x+1/2, -y+1/2, -z'
'-x, -y, -z'
'x-1/2, y, -z-1/2'
'x, -y-1/2, z-1/2'
'-x-1/2, y-1/2, z'

loop_
_atom_site_type_symbol
_atom_site_label
_atom_site_fract_x
_atom_site_fract_y
_atom_site_fract_z
_atom_site_U_iso_or_equiv
_atom_site_adp_type
_atom_site_calc_flag
_atom_site_refinement_flags
_atom_site_occupancy
C C1 0.8414(3) 0.7920(7) 0.11514(18) 0.0941(17) Uani d . 1
H H1A 0.8715 0.7496 0.0847 0.141 Uiso calc R 1
H H1B 0.8647 0.7427 0.1465 0.141 Uiso calc R 1
H H1C 0.8511 0.9046 0.1169 0.141 Uiso calc R 1
C C2 0.4861(3) 0.6792(5) 0.08934(15) 0.0694(12) Uani d . 1
H H2A 0.4790 0.6248 0.0562 0.104 Uiso calc R 1
H H2B 0.4562 0.7801 0.0877 0.104 Uiso calc R 1
H H2C 0.4605 0.6165 0.1172 0.104 Uiso calc R 1
C C3 0.6942(2) 0.8127(4) 0.15081(13) 0.0452(9) Uani d . 1
C C4 0.6025(2) 0.7792(4) 0.14497(13) 0.0450(9) Uani d . 1
C C5 0.5441(2) 0.8223(4) 0.18451(13) 0.0423(9) Uani d . 1
H H5A 0.4832 0.8010 0.1814 0.051 Uiso calc R 1
C C6 0.5772(2) 0.8979(4) 0.22896(13) 0.0374(8) Uani d . 1
C C7 0.6663(2) 0.9390(4) 0.23518(12) 0.0369(8) Uani d . 1
C C8 0.7245(2) 0.8931(4) 0.19488(13) 0.0428(9) Uani d . 1
H H8A 0.7851 0.9172 0.1977 0.051 Uiso calc R 1
C C9 0.6992(2) 1.0448(4) 0.27822(13) 0.0376(8) Uani d . 1
C C10 0.8231(2) 1.1011(4) 0.33816(14) 0.0523(10) Uani d . 1
H H10A 0.8008 1.2085 0.3339 0.063 Uiso calc R 1
H H10B 0.8854 1.1007 0.3272 0.063 Uiso calc R 1
C C11 0.8191(3) 1.0591(5) 0.39568(16) 0.0571(11) Uani d . 1
C C12 0.7471(4) 0.9841(6) 0.41816(18) 0.0925(17) Uani d . 1
H H12A 0.6994 0.9527 0.3969 0.111 Uiso calc R 1
C C13 0.7441(7) 0.9543(7) 0.4716(3) 0.157(4) Uani d . 1
H H13A 0.6960 0.8997 0.4864 0.189 Uiso calc R 1
C C14 0.8129(11) 1.0065(11) 0.5026(3) 0.190(6) Uani d . 1
H H14A 0.8104 0.9902 0.5390 0.228 Uiso calc R 1
C C15 0.8858(8) 1.0825(12) 0.4813(4) 0.180(5) Uani d . 1
H H15A 0.9319 1.1173 0.5032 0.217 Uiso calc R 1
C C16 0.8906(4) 1.1072(6) 0.4280(2) 0.109(2) Uani d . 1
H H16A 0.9408 1.1555 0.4132 0.131 Uiso calc R 1
N N1 0.5142(2) 0.9283(3) 0.27208(13) 0.0467(8) Uani d . 1
N N2 0.77338(19) 0.9982(4) 0.30310(10) 0.0408(7) Uani d . 1
O O1 0.74799(18) 0.7607(3) 0.11122(10) 0.0687(9) Uani d . 1
O O2 0.57921(17) 0.7036(3) 0.09951(9) 0.0610(8) Uani d . 1
O O3 0.43889(17) 0.9723(4) 0.26079(11) 0.0757(9) Uani d . 1
O O4 0.53974(17) 0.9068(3) 0.31750(11) 0.0631(8) Uani d . 1
O O5 0.65955(15) 1.1710(3) 0.28762(10) 0.0545(7) Uani d . 1
H H1 0.795(2) 0.902(5) 0.2921(13) 0.062(12) Uiso d . 1

loop_
_atom_site_aniso_label
_atom_site_aniso_U_11
_atom_site_aniso_U_22
_atom_site_aniso_U_33
_atom_site_aniso_U_12
_atom_site_aniso_U_13
_atom_site_aniso_U_23
C1 0.052(3) 0.118(4) 0.112(4) -0.026(3) 0.034(3) -0.055(3)
C2 0.064(3) 0.070(3) 0.074(3) -0.020(2) -0.024(2) -0.004(2)
C3 0.040(2) 0.042(2) 0.054(2) -0.0001(17) 0.0028(18) -0.0058(18)
C4 0.043(2) 0.037(2) 0.055(2) -0.0071(16) -0.0054(19) -0.0029(17)
C5 0.0257(18) 0.0382(19) 0.063(2) -0.0049(16) -0.0048(17) -0.0022(18)
C6 0.0288(19) 0.0292(18) 0.054(2) -0.0018(14) 0.0006(17) 0.0015(16)
C7 0.0296(18) 0.0292(17) 0.052(2) -0.0016(14) -0.0013(16) -0.0016(15)
C8 0.0240(18) 0.043(2) 0.061(2) -0.0056(15) -0.0017(16) -0.0022(18)
C9 0.0271(18) 0.0315(19) 0.054(2) -0.0036(15) 0.0069(16) -0.0029(16)
C10 0.041(2) 0.043(2) 0.073(3) -0.0060(17) -0.0116(19) -0.0137(19)
C11 0.043(2) 0.049(3) 0.048(3) 0.014(2) -0.008(2) 0.002(2)
C12 0.056(3) 0.056(3) 0.051(3) 0.020(2) 0.009(2) 0.010(2)
C13 0.060(3) 0.039(2) 0.059(3) 0.014(2) -0.002(2) 0.010(2)
C14 0.050(3) 0.043(2) 0.048(3) 0.017(2) -0.005(2) -0.001(2)
C15 0.053(3) 0.049(3) 0.046(2) 0.017(2) 0.005(2) 0.003(2)
C16 0.054(3) 0.036(2) 0.052(3) 0.011(2) -0.001(2) 0.008(2)
N1 0.0306(18) 0.0386(17) 0.071(2) -0.0060(14) 0.0026(17) -0.0083(16)
N2 0.0333(16) 0.0304(16) 0.0586(18) -0.0017(13) -0.0074(14) -0.0104(15)
O1 0.0499(18) 0.085(2) 0.0712(18) -0.0108(14) 0.0118(14) -0.0270(16)
O2 0.0551(17) 0.0673(19) 0.0605(16) -0.0102(14) -0.0090(13) -0.0136(14)
O3 0.0314(16) 0.097(2) 0.099(2) 0.0056(15) -0.0010(14) -0.0239(17)
O4 0.0561(18) 0.072(2) 0.0609(17) 0.0059(14) 0.0076(14) -0.0002(15)
O5 0.0365(14) 0.0373(14) 0.0899(18) 0.0074(12) -0.0006(12) -0.0142(13)

loop_
_atom_type_symbol
_atom_type_description
_atom_type_scat_dispersion_real
_atom_type_scat_dispersion_imag
_atom_type_scat_source
C C 0.0033 0.0016 'International Tables Vol C Tables 4.2.6.8 and 6.1.1.4'
H H 0.0000 0.0000 'International Tables Vol C Tables 4.2.6.8 and 6.1.1.4'
N N 0.0061 0.0033 'International Tables Vol C Tables 4.2.6.8 and 6.1.1.4'
O O 0.0106 0.0060 'International Tables Vol C Tables 4.2.6.8 and 6.1.1.4'

loop_
_geom_angle_atom_site_label_1
_geom_angle_atom_site_label_2
_geom_angle_atom_site_label_3
_geom_angle
O1 C1 H1A 109.5
O1 C1 H1B 109.5
H1A C1 H1B 109.5
O1 C1 H1C 109.5
H1A C1 H1C 109.5
H1B C1 H1C 109.5
O2 C2 H2A 109.5
O2 C2 H2B 109.5
H2A C2 H2B 109.5
O2 C2 H2C 109.5
H2A C2 H2C 109.5
H2B C2 H2C 109.5
O1 C3 C8 124.2(3)
O1 C3 C4 115.7(3)
C8 C3 C4 120.1(3)
O2 C4 C5 125.3(3)
O2 C4 C3 115.6(3)
C5 C4 C3 119.2(3)
C4 C5 C6 119.2(3)
C4 C5 H5A 120.4
C6 C5 H5A 120.4
C5 C6 C7 123.4(3)
C5 C6 N1 117.3(3)
C7 C6 N1 119.3(3)
C6 C7 C8 116.5(3)
C6 C7 C9 123.3(3)
C8 C7 C9 119.7(3)
C3 C8 C7 121.5(3)
C3 C8 H8A 119.2
C7 C8 H8A 119.2
O5 C9 N2 123.9(3)
O5 C9 C7 119.8(3)
N2 C9 C7 116.2(3)
N2 C10 C11 115.7(3)
N2 C10 H10A 108.4
C11 C10 H10A 108.4
N2 C10 H10B 108.4
C11 C10 H10B 108.4
H10A C10 H10B 107.4
C12 C11 C16 119.2(5)
C12 C11 C10 122.9(4)
C16 C11 C10 117.8(5)
C11 C12 C13 121.2(6)
C11 C12 H12A 119.4
C13 C12 H12A 119.4
C14 C13 C12 118.7(8)
C14 C13 H13A 120.6
C12 C13 H13A 120.6
C13 C14 C15 121.5(9)
C13 C14 H14A 119.3
C15 C14 H14A 119.3
C16 C15 C14 120.0(9)
C16 C15 H15A 120.0
C14 C15 H15A 120.0
C15 C16 C11 119.4(7)
C15 C16 H16A 120.3
C11 C16 H16A 120.3
O3 N1 O4 123.5(3)
O3 N1 C6 118.1(3)
O4 N1 C6 118.3(3)
C9 N2 C10 122.7(3)
C9 N2 H1 114(2)
C10 N2 H1 123(2)
C3 O1 C1 118.0(3)
C4 O2 C2 117.9(3)

loop_
_geom_bond_atom_site_label_1
_geom_bond_atom_site_label_2
_geom_bond_distance
C1 O1 1.421(4)
C1 H1A 0.9600
C1 H1B 0.9600
C1 H1C 0.9600
C2 O2 1.427(4)
C2 H2A 0.9600
C2 H2B 0.9600
C2 H2C 0.9600
C3 O1 1.355(4)
C3 C8 1.379(4)
C3 C4 1.405(5)
C4 O2 1.359(4)
C4 C5 1.374(5)
C5 C6 1.382(4)
C5 H5A 0.9300
C6 C7 1.382(4)
C6 N1 1.461(4)
C7 C8 1.393(4)
C7 C9 1.489(4)
C8 H8A 0.9300
C9 O5 1.239(4)
C9 N2 1.332(4)
C10 N2 1.444(4)
C10 C11 1.498(5)
C10 H10A 0.9700
C10 H10B 0.9700
C11 C12 1.369(6)
C11 C16 1.403(6)
C12 C13 1.375(7)
C12 H12A 0.9300
C13 C14 1.363(13)
C13 H13A 0.9300
C14 C15 1.371(14)
C14 H14A 0.9300
C15 C16 1.366(10)
C15 H15A 0.9300
C16 H16A 0.9300
N1 O3 1.217(3)
N1 O4 1.223(3)
N2 H1 0.91(4)

loop_
_geom_hbond_atom_site_label_D
_geom_hbond_atom_site_label_H
_geom_hbond_atom_site_label_A
_geom_hbond_site_symmetry_A
_geom_hbond_distance_DH
_geom_hbond_distance_HA
_geom_hbond_distance_DA
_geom_hbond_angle_DHA
_geom_hbond_publ_flag
N2 H1 O3 6_656 0.92(4) 2.60(3) 2.958(4) 104(3) y
N2 H1 O5 8_755 0.92(4) 2.06(4) 2.957(4) 165(3) y
C2 H2C O4 3_645 0.96 2.42 3.310(5) 155 y
C5 H5A O5 3_645 0.93 2.52 3.368(4) 152 y
C8 H8A O3 6_656 0.93 2.56 3.453(4) 160 y
C10 H10A O5 . 0.97 2.43 2.816(4) 103 y
C10 H10B O3 6_656 0.97 2.60 3.227(4) 123 y

loop_
_geom_torsion_atom_site_label_1
_geom_torsion_atom_site_label_2
_geom_torsion_atom_site_label_3
_geom_torsion_atom_site_label_4
_geom_torsion
O1 C3 C4 O2 -2.1(5)
C8 C3 C4 O2 178.2(3)
O1 C3 C4 C5 177.4(3)
C8 C3 C4 C5 -2.3(5)
O2 C4 C5 C6 179.5(3)
C3 C4 C5 C6 0.1(5)
C4 C5 C6 C7 2.7(5)
C4 C5 C6 N1 -174.4(3)
C5 C6 C7 C8 -3.2(5)
N1 C6 C7 C8 173.9(3)
C5 C6 C7 C9 168.8(3)
N1 C6 C7 C9 -14.1(5)
O1 C3 C8 C7 -177.8(3)
C4 C3 C8 C7 1.9(5)
C6 C7 C8 C3 0.8(5)
C9 C7 C8 C3 -171.4(3)
C6 C7 C9 O5 -47.0(5)
C8 C7 C9 O5 124.7(3)
C6 C7 C9 N2 135.7(3)
C8 C7 C9 N2 -52.6(4)
N2 C10 C11 C12 -29.2(5)
N2 C10 C11 C16 154.4(4)
C16 C11 C12 C13 -0.5(7)
C10 C11 C12 C13 -176.8(5)
C11 C12 C13 C14 2.5(10)
C12 C13 C14 C15 -2.3(14)
C13 C14 C15 C16 -0.1(16)
C14 C15 C16 C11 2.2(13)
C12 C11 C16 C15 -1.9(8)
C10 C11 C16 C15 174.7(6)
C5 C6 N1 O3 -40.6(4)
C7 C6 N1 O3 142.2(3)
C5 C6 N1 O4 138.8(3)
C7 C6 N1 O4 -38.5(4)
O5 C9 N2 C10 -9.6(5)
C7 C9 N2 C10 167.6(3)
C11 C10 N2 C9 110.1(4)
C8 C3 O1 C1 -0.5(6)
C4 C3 O1 C1 179.8(4)
C5 C4 O2 C2 6.1(5)
C3 C4 O2 C2 -174.5(3)

loop_
_cod_related_entry_id
_cod_related_entry_database
_cod_related_entry_code
1 ChemSpider 765509
